data_4113378
loop_
_publ_author_name
'Kunimitsu Nagayoshi'
'Md. Khayrul Kabir'
'Hiroshi Tobita'
'Kenji Honda'
'Mitsuhiro Kawahara'
'Motomi Katada'
'Keiichi Adachi'
'Hiroyuki Nishikawa'
'Isao Ikemoto'
'Hitoshi Kumagai'
'Yuko Hosokoshi'
'Katsuya Inoue'
'Susumu Kitagawa'
'Satoshi Kawata'

_publ_contact_author_address
;
    Department of Chemistry
    Graduate School of Science
    Osaka University
    Toyonaka, Osaka, 560-0043, Japan
;
_publ_contact_author_email ' kawata@chem.sci.osaka-u.ac.jp '
_publ_contact_author_fax ' +81-6-6850-5408'
_publ_contact_author_name ' Satoshi Kawata'
_publ_section_title
;
 Design of Novel Inorganic-Organic Hybrid Materials Based on
 Iron-Chloranilate Mononuclear Complexes: Characteristics of
 Hydrogen-Bond-Supported Layers toward the Intercalation of Guests
;
_journal_name_full 'Journal of the American Chemical Society'
_journal_page_first 221
_journal_page_last 232
_journal_paper_doi 10.1021/ja027895v
_journal_volume 125
_journal_year 2003
_chemical_formula_moiety 'C32 H34 Cl4 Fe2 O10 '
_chemical_formula_sum 'C32 H34 Cl4 Fe2 O10'
_chemical_formula_weight 832.12
_space_group_IT_number 2
_symmetry_cell_setting triclinic
_symmetry_Int_Tables_number 2
_symmetry_space_group_name_Hall '-P 1'
_symmetry_space_group_name_H-M 'P -1'
_cell_angle_alpha 97.08(2)
_cell_angle_beta 112.90(1)
_cell_angle_gamma 86.50(1)
_cell_formula_units_Z 1
_cell_length_a 9.320(1)
_cell_length_b 13.228(2)
_cell_length_c 7.333(2)
_cell_measurement_reflns_used 25
_cell_measurement_temperature 296.2
_cell_measurement_theta_max 15.0
_cell_measurement_theta_min 14.2
_cell_volume 826.4(3)
_computing_cell_refinement 'MSC/AFC Diffractometer Control'
_computing_data_collection 'MSC/AFC Diffractometer Control'
_computing_data_reduction 'teXsan Ver. 1.11'
_computing_publication_material 'teXsan Ver. 1.11'
_computing_structure_refinement SHELXL97
_computing_structure_solution SHELXS86
_diffrn_measurement_device_type 'Rigaku AFC7R'
_diffrn_measurement_method \w-2\q
_diffrn_radiation_type 'Mo K\a'
_diffrn_radiation_wavelength 0.7107
_diffrn_reflns_av_R_equivalents 0.045
_diffrn_reflns_limit_h_max 12
_diffrn_reflns_limit_h_min -11
_diffrn_reflns_limit_k_max 17
_diffrn_reflns_limit_k_min -17
_diffrn_reflns_limit_l_max 0
_diffrn_reflns_limit_l_min -9
_diffrn_reflns_number 4106
_diffrn_reflns_theta_max 27.50
_diffrn_standards_decay_% 2.23
_diffrn_standards_interval_count 150
_diffrn_standards_number 3
_exptl_absorpt_coefficient_mu 1.259
_exptl_absorpt_correction_T_max 1.000
_exptl_absorpt_correction_T_min 0.935
_exptl_absorpt_correction_type psi-scan
_exptl_absorpt_process_details '(North, Phillips & Mathews, 1968)'
_exptl_crystal_colour black
_exptl_crystal_density_diffrn 1.672
_exptl_crystal_description prismatic
_exptl_crystal_size_max 0.100
_exptl_crystal_size_mid 0.100
_exptl_crystal_size_min 0.050
_refine_diff_density_max 0.86
_refine_diff_density_min -0.45
_refine_ls_extinction_coef 0.0014
_refine_ls_extinction_expression Fc^*^=kFc[1+0.001xFc^2^\l^3^/sin(2\q)]^-1/4^
_refine_ls_extinction_method SHELXL
_refine_ls_goodness_of_fit_ref 1.019
_refine_ls_hydrogen_treatment noref
_refine_ls_number_parameters 221
_refine_ls_number_reflns 2774
_refine_ls_R_factor_gt 0.0411
_refine_ls_shift/su_max 0.0000
_refine_ls_structure_factor_coef Fsqd
_refine_ls_weighting_details 'w = 1/[\s^2^(Fo^2^) + (0.0613P)^2^+0.5017P] where P=(Fo^2^+2Fc^2^)/3'
_refine_ls_weighting_scheme calc
_refine_ls_wR_factor_ref 0.1221
_reflns_number_gt 2774
_reflns_number_total 3805
_reflns_threshold_expression >2.0sigma(I)
_cod_data_source_file ja027895v-3_s1_2.cif
_cod_data_source_block FeCACP*
_cod_original_sg_symbol_H-M 'P -1 '
_cod_original_formula_sum 'C32 H34 Cl4 Fe2 O10 '
_cod_database_code 4113378

loop_
_symmetry_equiv_pos_as_xyz
x,y,z
-x,-y,-z

loop_
_atom_site_label
_atom_site_type_symbol
_atom_site_fract_x
_atom_site_fract_y
_atom_site_fract_z
_atom_site_U_iso_or_equiv
_atom_site_adp_type
_atom_site_occupancy
_atom_site_calc_flag
_atom_site_refinement_flags
Fe1 Fe 0.5000 0.0000 0.5000 0.0248(2) Uani 1.00 d S
Fe2 Fe 0.5000 0.5000 0.0000 0.0219(2) Uani 1.00 d S
Cl1 Cl 0.9496(1) -0.22522(6) 0.8508(1) 0.0381(2) Uani 1.00 d .
Cl2 Cl 0.9516(1) 0.21752(7) 0.6059(1) 0.0401(2) Uani 1.00 d .
O1 O 0.6773(2) 0.0896(2) 0.5444(3) 0.0276(5) Uani 1.00 d .
O2 O 0.6767(2) -0.0941(2) 0.6302(3) 0.0273(5) Uani 1.00 d .
O3 O 1.2233(3) -0.0979(2) 0.9290(4) 0.0472(7) Uani 1.00 d .
O4 O 1.2245(3) 0.0869(2) 0.8071(4) 0.0471(7) Uani 1.00 d .
O5 O 0.4996(3) -0.0536(3) 0.2254(4) 0.0489(8) Uani 1.00 d .
C1 C 0.8131(3) 0.0501(2) 0.6309(4) 0.0212(5) Uani 1.00 d .
C2 C 0.8127(3) -0.0564(2) 0.6841(4) 0.0217(5) Uani 1.00 d .
C3 C 0.9510(3) -0.1050(2) 0.7852(5) 0.0265(6) Uani 1.00 d .
C4 C 1.0961(3) -0.0580(3) 0.8360(5) 0.0310(7) Uani 1.00 d .
C5 C 1.0979(3) 0.0485(3) 0.7720(5) 0.0299(7) Uani 1.00 d .
C6 C 0.9512(3) 0.0978(2) 0.6725(5) 0.0261(6) Uani 1.00 d .
C7 C 0.4965(4) 0.5926(3) -0.2135(5) 0.0373(8) Uani 1.00 d .
C8 C 0.3594(4) 0.5344(3) -0.2854(5) 0.0365(7) Uani 1.00 d .
C9 C 0.4036(5) 0.4294(3) -0.2914(5) 0.0410(8) Uani 1.00 d .
C10 C 0.5676(5) 0.4227(3) -0.2217(5) 0.0409(8) Uani 1.00 d .
C11 C 0.6262(4) 0.5227(3) -0.1730(6) 0.0400(8) Uani 1.00 d .
C12 C 0.5054(7) 0.7074(3) -0.1903(8) 0.065(1) Uani 1.00 d .
C13 C 0.1962(6) 0.5758(4) -0.3512(8) 0.069(1) Uani 1.00 d .
C14 C 0.2939(7) 0.3407(4) -0.3619(8) 0.075(2) Uani 1.00 d .
C15 C 0.6620(7) 0.3252(4) -0.2071(8) 0.075(2) Uani 1.00 d .
C16 C 0.7952(6) 0.5499(5) -0.0964(9) 0.077(2) Uani 1.00 d .
H1 H 0.5652 -0.0497 0.1990 0.0455 Uiso 1.00 calc .
H2 H 0.4308 -0.0584 0.1349 0.0455 Uiso 1.00 calc .
H3 H 0.5965 0.7293 -0.0764 0.0648 Uiso 1.00 calc .
H4 H 0.5109 0.7293 -0.3075 0.0648 Uiso 1.00 calc .
H5 H 0.4142 0.7367 -0.1727 0.0648 Uiso 1.00 calc .
H6 H 0.1959 0.6437 -0.2891 0.0694 Uiso 1.00 calc .
H7 H 0.1532 0.5758 -0.4934 0.0694 Uiso 1.00 calc .
H8 H 0.1340 0.5332 -0.3141 0.0694 Uiso 1.00 calc .
H9 H 0.1891 0.3654 -0.3873 0.0741 Uiso 1.00 calc .
H10 H 0.2982 0.3051 -0.4813 0.0741 Uiso 1.00 calc .
H11 H 0.3230 0.2951 -0.2602 0.0741 Uiso 1.00 calc .
H12 H 0.6076 0.2721 -0.1815 0.0762 Uiso 1.00 calc .
H13 H 0.6758 0.3054 -0.3291 0.0762 Uiso 1.00 calc .
H14 H 0.7617 0.3346 -0.0993 0.0762 Uiso 1.00 calc .
H15 H 0.8584 0.4932 -0.0371 0.0767 Uiso 1.00 calc .
H16 H 0.8206 0.5656 -0.2044 0.0767 Uiso 1.00 calc .
H17 H 0.8148 0.6079 0.0019 0.0767 Uiso 1.00 calc .

loop_
_atom_site_aniso_label
_atom_site_aniso_U_11
_atom_site_aniso_U_22
_atom_site_aniso_U_33
_atom_site_aniso_U_12
_atom_site_aniso_U_13
_atom_site_aniso_U_23
Fe1 0.0077(3) 0.0328(3) 0.0304(3) 0.0004(2) 0.0039(2) 0.0031(3)
Fe2 0.0169(3) 0.0217(3) 0.0265(3) -0.0001(2) 0.0071(2) 0.0050(2)
Cl1 0.0355(5) 0.0324(4) 0.0381(4) 0.0067(3) 0.0049(4) 0.0083(3)
Cl2 0.0372(5) 0.0371(4) 0.0534(5) -0.0087(3) 0.0240(4) 0.0062(4)
O1 0.0127(9) 0.031(1) 0.036(1) 0.0017(8) 0.0050(8) 0.0085(9)
O2 0.0128(9) 0.029(1) 0.038(1) -0.0005(8) 0.0063(8) 0.0077(9)
O3 0.014(1) 0.056(2) 0.054(2) 0.009(1) -0.003(1) -0.004(1)
O4 0.016(1) 0.058(2) 0.066(2) -0.009(1) 0.017(1) -0.009(1)
O5 0.011(1) 0.098(2) 0.031(1) -0.003(1) 0.0054(9) -0.008(1)
C1 0.014(1) 0.029(1) 0.021(1) 0.000(1) 0.007(1) 0.001(1)
C2 0.014(1) 0.027(1) 0.022(1) 0.001(1) 0.005(1) 0.001(1)
C3 0.018(1) 0.028(1) 0.029(1) 0.003(1) 0.005(1) 0.002(1)
C4 0.013(1) 0.043(2) 0.029(2) 0.004(1) 0.003(1) -0.007(1)
C5 0.012(1) 0.041(2) 0.035(2) -0.005(1) 0.011(1) -0.010(1)
C6 0.017(1) 0.030(2) 0.033(2) -0.003(1) 0.011(1) 0.001(1)
C7 0.042(2) 0.036(2) 0.037(2) 0.000(1) 0.016(2) 0.012(1)
C8 0.035(2) 0.041(2) 0.031(2) 0.004(1) 0.009(1) 0.012(1)
C9 0.049(2) 0.041(2) 0.027(2) -0.008(2) 0.007(2) -0.002(1)
C10 0.053(2) 0.039(2) 0.037(2) 0.011(2) 0.025(2) 0.005(2)
C11 0.035(2) 0.052(2) 0.043(2) 0.001(2) 0.024(2) 0.014(2)
C12 0.090(4) 0.039(2) 0.069(3) -0.005(2) 0.028(3) 0.022(2)
C13 0.041(2) 0.090(4) 0.062(3) 0.017(2) 0.001(2) 0.034(3)
C14 0.095(4) 0.060(3) 0.049(3) -0.036(3) 0.006(3) -0.008(2)
C15 0.103(4) 0.062(3) 0.073(3) 0.043(3) 0.052(3) 0.016(3)
C16 0.042(3) 0.109(4) 0.098(4) -0.012(3) 0.038(3) 0.034(4)

loop_
_atom_type_symbol
_atom_type_description
_atom_type_scat_dispersion_real
_atom_type_scat_dispersion_imag
_atom_type_scat_source
Fe Fe 0.346 0.844
;International Tables for Crystallography
(1992, Vol. C, Tables 4.2.6.8 and 6.1.1.4)
;
Cl Cl 0.148 0.159
;International Tables for Crystallography
(1992, Vol. C, Tables 4.2.6.8 and 6.1.1.4)
;
C C 0.003 0.002
;International Tables for Crystallography
(1992, Vol. C, Tables 4.2.6.8 and 6.1.1.4)
;
O O 0.011 0.006
;International Tables for Crystallography
(1992, Vol. C, Tables 4.2.6.8 and 6.1.1.4)
;
H H 0.000 0.000
;International Tables for Crystallography
(1992, Vol. C, Table 6.1.1.4)
;

loop_
_geom_angle_atom_site_label_1
_geom_angle_atom_site_label_2
_geom_angle_atom_site_label_3
_geom_angle
_geom_angle_site_symmetry_1
_geom_angle_site_symmetry_3
_geom_angle_publ_flag
O1 FE1 O1 180.0 . 2_656 yes
O1 FE1 O2 80.76(9) . . yes
O1 FE1 O2 99.24(9) . 2_656 yes
O1 FE1 O5 89.4(1) . . yes
O1 FE1 O5 90.6(1) . 2_656 yes
O1 FE1 O2 99.24(9) 2_656 . yes
O1 FE1 O2 80.76(9) 2_656 2_656 yes
O1 FE1 O5 90.6(1) 2_656 . yes
O1 FE1 O5 89.4(1) 2_656 2_656 yes
O2 FE1 O2 180.0 . 2_656 yes
O2 FE1 O5 90.7(1) . . yes
O2 FE1 O5 89.3(1) . 2_656 yes
O2 FE1 O5 89.3(1) 2_656 . yes
O2 FE1 O5 90.7(1) 2_656 2_656 yes
O5 FE1 O5 180.0000(1) . 2_656 yes
C7 FE2 C7 180.0000(2) . 2_665 yes
C7 FE2 C8 39.6(1) . . yes
C7 FE2 C8 140.4(1) . 2_665 yes
C7 FE2 C9 66.6(1) . . yes
C7 FE2 C9 113.4(1) . 2_665 yes
C7 FE2 C10 66.7(2) . . yes
C7 FE2 C10 113.3(2) . 2_665 yes
C7 FE2 C11 40.1(2) . . yes
C7 FE2 C11 139.9(2) . 2_665 yes
C7 FE2 C8 140.4(1) 2_665 . yes
C7 FE2 C8 39.6(1) 2_665 2_665 yes
C7 FE2 C9 113.4(1) 2_665 . yes
C7 FE2 C9 66.6(1) 2_665 2_665 yes
C7 FE2 C10 113.3(2) 2_665 . yes
C7 FE2 C10 66.7(2) 2_665 2_665 yes
C7 FE2 C11 139.9(2) 2_665 . yes
C7 FE2 C11 40.1(2) 2_665 2_665 yes
C8 FE2 C8 180.0 . 2_665 yes
C8 FE2 C9 40.0(1) . . yes
C8 FE2 C9 140.0(1) . 2_665 yes
C8 FE2 C10 66.8(1) . . yes
C8 FE2 C10 113.2(1) . 2_665 yes
C8 FE2 C11 66.8(2) . . yes
C8 FE2 C11 113.2(2) . 2_665 yes
C8 FE2 C9 140.0(1) 2_665 . yes
C8 FE2 C9 40.0(1) 2_665 2_665 yes
C8 FE2 C10 113.2(1) 2_665 . yes
C8 FE2 C10 66.8(1) 2_665 2_665 yes
C8 FE2 C11 113.2(2) 2_665 . yes
C8 FE2 C11 66.8(2) 2_665 2_665 yes
C9 FE2 C9 180.0 . 2_665 yes
C9 FE2 C10 39.4(2) . . yes
C9 FE2 C10 140.6(2) . 2_665 yes
C9 FE2 C11 66.3(2) . . yes
C9 FE2 C11 113.7(2) . 2_665 yes
C9 FE2 C10 140.6(2) 2_665 . yes
C9 FE2 C10 39.4(2) 2_665 2_665 yes
C9 FE2 C11 113.7(2) 2_665 . yes
C9 FE2 C11 66.3(2) 2_665 2_665 yes
C10 FE2 C10 180.0 . 2_665 yes
C10 FE2 C11 39.4(2) . . yes
C10 FE2 C11 140.6(2) . 2_665 yes
C10 FE2 C11 140.6(2) 2_665 . yes
C10 FE2 C11 39.4(2) 2_665 2_665 yes
C11 FE2 C11 180.0 . 2_665 yes
FE1 O1 C1 114.9(2) . . yes
FE1 O2 C2 114.8(2) . . yes
O1 C1 C2 114.8(2) . . yes
O1 C1 C6 124.5(3) . . yes
C2 C1 C6 120.7(2) . . yes
O2 C2 C1 114.7(2) . . yes
O2 C2 C3 125.1(3) . . yes
C1 C2 C3 120.2(3) . . yes
CL1 C3 C2 120.0(2) . . yes
CL1 C3 C4 118.8(2) . . yes
C2 C3 C4 121.2(3) . . yes
O3 C4 C3 123.6(3) . . yes
O3 C4 C5 117.4(3) . . yes
C3 C4 C5 119.0(2) . . yes
O4 C5 C4 118.8(3) . . yes
O4 C5 C6 123.2(3) . . yes
C4 C5 C6 118.1(3) . . yes
CL2 C6 C1 120.6(2) . . yes
CL2 C6 C5 118.5(2) . . yes
C1 C6 C5 120.8(3) . . yes
FE2 C7 C8 69.8(2) . . yes
FE2 C7 C11 70.0(2) . . yes
FE2 C7 C12 127.2(3) . . yes
C8 C7 C11 107.5(3) . . yes
C8 C7 C12 126.5(4) . . yes
C11 C7 C12 126.0(4) . . yes
FE2 C8 C7 70.7(2) . . yes
FE2 C8 C9 70.3(2) . . yes
FE2 C8 C13 126.4(3) . . yes
C7 C8 C9 108.0(3) . . yes
C7 C8 C13 126.0(4) . . yes
C9 C8 C13 125.9(4) . . yes
FE2 C9 C8 69.7(2) . . yes
FE2 C9 C10 70.6(2) . . yes
FE2 C9 C14 125.8(3) . . yes
C8 C9 C10 108.3(3) . . yes
C8 C9 C14 125.9(4) . . yes
C10 C9 C14 125.8(4) . . yes
FE2 C10 C9 70.0(2) . . yes
FE2 C10 C11 70.2(2) . . yes
FE2 C10 C15 126.5(3) . . yes
C9 C10 C11 108.1(3) . . yes
C9 C10 C15 125.4(4) . . yes
C11 C10 C15 126.4(4) . . yes
FE2 C11 C7 70.0(3) . . yes
FE2 C11 C10 70.4(3) . . yes
FE2 C11 C16 126.2(3) . . yes
C7 C11 C10 108.1(3) . . yes
C7 C11 C16 126.4(4) . . yes
C10 C11 C16 125.5(4) . . yes

loop_
_geom_bond_atom_site_label_1
_geom_bond_atom_site_label_2
_geom_bond_distance
_geom_bond_site_symmetry_2
_geom_bond_publ_flag
FE1 O1 1.992(2) . yes
FE1 O1 1.992(2) 2_656 yes
FE1 O2 1.998(2) . yes
FE1 O2 1.998(2) 2_656 yes
FE1 O5 2.050(3) . yes
FE1 O5 2.050(3) 2_656 yes
FE2 C7 2.093(4) . yes
FE2 C7 2.093(4) 2_665 yes
FE2 C8 2.081(3) . yes
FE2 C8 2.081(3) 2_665 yes
FE2 C9 2.089(3) . yes
FE2 C9 2.089(3) 2_665 yes
FE2 C10 2.097(4) . yes
FE2 C10 2.097(4) 2_665 yes
FE2 C11 2.093(5) . yes
FE2 C11 2.093(5) 2_665 yes
CL1 C3 1.719(3) . yes
CL2 C6 1.714(3) . yes
O1 C1 1.286(3) . yes
O2 C2 1.284(4) . yes
O3 C4 1.238(4) . yes
O4 C5 1.233(4) . yes
C1 C2 1.508(4) . yes
C1 C6 1.377(4) . yes
C2 C3 1.377(4) . yes
C3 C4 1.417(4) . yes
C4 C5 1.542(5) . yes
C5 C6 1.435(4) . yes
C7 C8 1.414(5) . yes
C7 C11 1.434(5) . yes
C7 C12 1.511(6) . yes
C8 C9 1.425(5) . yes
C8 C13 1.496(6) . yes
C9 C10 1.411(6) . yes
C9 C14 1.508(7) . yes
C10 C11 1.413(6) . yes
C10 C15 1.507(7) . yes
C11 C16 1.502(6) . yes

loop_
_geom_contact_atom_site_label_1
_geom_contact_atom_site_label_2
_geom_contact_distance
_geom_contact_site_symmetry_2
CL1 C6 3.484(3) 2_757
CL1 C16 3.509(7) 1_546
CL1 C5 3.542(4) 2_757
CL2 C3 3.475(4) 2_756
CL2 C4 3.530(3) 2_756
CL2 C14 3.584(7) 1_656
O1 C15 3.436(6) 1_556
O1 O3 3.593(4) 2_757
O3 O5 2.686(3) 1_656
O3 C1 3.354(4) 2_757
O3 C2 3.400(4) 2_757
O4 O5 2.678(4) 2_756
O4 C1 3.390(4) 2_756
O4 C2 3.456(4) 2_756
C1 C5 3.457(5) 2_756
C2 C4 3.452(4) 2_757
C3 C5 3.438(5) 2_757
C3 C4 3.452(5) 2_757
C4 C6 3.555(5) 2_756
C5 C6 3.461(5) 2_756
